data_7127578
loop_
_publ_author_name
'Liu, Yu-Hua'
'Peng, Hang'
'Liao, Wei-Qiang'

_publ_section_title
;
 A lead-free bismuth iodide organic-inorganic ferroelectric semiconductor.
;
_journal_issue 5
_journal_name_full 'Chemical communications (Cambridge, England)'
_journal_page_first 647
_journal_page_last 650
_journal_paper_doi 10.1039/d0cc07443h
_journal_volume 57
_journal_year 2021
_chemical_formula_moiety '3(Bi I5), 3(C4 H14 N2)'
_chemical_formula_sum 'C12 H42 Bi3 I15 N6'
_chemical_formula_weight 2800.96
_space_group_crystal_system monoclinic
_space_group_IT_number 4
_space_group_name_Hall 'P 2yb'
_space_group_name_H-M_alt 'P 1 21 1'
_atom_sites_solution_hydrogens mixed
_audit_creation_method SHELXL-2014/7
_audit_update_record
;
2020-10-09 deposited with the CCDC.	2020-12-11 downloaded from the CCDC.
;
_cell_angle_alpha 90
_cell_angle_beta 99.793(5)
_cell_angle_gamma 90
_cell_formula_units_Z 2
_cell_length_a 11.0339(9)
_cell_length_b 8.5608(4)
_cell_length_c 27.529(2)
_cell_measurement_reflns_used 7427
_cell_measurement_temperature 293(2)
_cell_measurement_theta_max 27.4932
_cell_measurement_theta_min 2.2523
_cell_volume 2562.5(3)
_computing_cell_refinement 'CrystalClear (Rigaku Inc., 2008)'
_computing_data_collection 'CrystalClear (Rigaku Inc., 2008)'
_computing_data_reduction 'CrystalClear (Rigaku Inc., 2008)'
_computing_structure_refinement 'SHELXL-2014/7 (Sheldrick, 2014)'
_computing_structure_solution 'SHELXL-2014/7 (Sheldrick, 2014)'
_diffrn_ambient_temperature 293(2)
_diffrn_measured_fraction_theta_full 0.990
_diffrn_measured_fraction_theta_max 0.981
_diffrn_measurement_device_type 'Saturn724+ (4x4 bin mode)'
_diffrn_measurement_method CCD_Profile_fitting
_diffrn_radiation_type MoK\a
_diffrn_radiation_wavelength 0.71073
_diffrn_reflns_av_R_equivalents 0.0605
_diffrn_reflns_av_unetI/netI 0.1109
_diffrn_reflns_Laue_measured_fraction_full 0.990
_diffrn_reflns_Laue_measured_fraction_max 0.981
_diffrn_reflns_limit_h_max 14
_diffrn_reflns_limit_h_min -12
_diffrn_reflns_limit_k_max 11
_diffrn_reflns_limit_k_min -11
_diffrn_reflns_limit_l_max 30
_diffrn_reflns_limit_l_min -35
_diffrn_reflns_number 18913
_diffrn_reflns_point_group_measured_fraction_full 0.992
_diffrn_reflns_point_group_measured_fraction_max 0.984
_diffrn_reflns_theta_full 25.242
_diffrn_reflns_theta_max 27.484
_diffrn_reflns_theta_min 2.495
_diffrn_source 'Sealed Tube'
_exptl_absorpt_coefficient_mu 19.327
_exptl_absorpt_correction_T_max 0.003
_exptl_absorpt_correction_T_min 0.003
_exptl_absorpt_correction_type multi-scan
_exptl_crystal_colour 'Dark red'
_exptl_crystal_density_diffrn 3.630
_exptl_crystal_description Block
_exptl_crystal_F_000 2400
_exptl_crystal_size_max 0.310
_exptl_crystal_size_mid 0.310
_exptl_crystal_size_min 0.300
_refine_diff_density_max 1.314
_refine_diff_density_min -1.846
_refine_diff_density_rms 0.261
_refine_ls_abs_structure_details
;
 Refined as an inversion twin.
;
_refine_ls_abs_structure_Flack 0.161(5)
_refine_ls_extinction_coef 0.002030(17)
_refine_ls_extinction_expression Fc^*^=kFc[1+0.001xFc^2^\l^3^/sin(2\q)]^-1/4^
_refine_ls_extinction_method 'SHELXL-2014/7 (Sheldrick 2014'
_refine_ls_goodness_of_fit_ref 1.001
_refine_ls_hydrogen_treatment constr
_refine_ls_matrix_type full
_refine_ls_number_parameters 333
_refine_ls_number_reflns 11302
_refine_ls_number_restraints 17
_refine_ls_restrained_S_all 1.001
_refine_ls_R_factor_all 0.0701
_refine_ls_R_factor_gt 0.0528
_refine_ls_shift/su_max 0.012
_refine_ls_shift/su_mean 0.001
_refine_ls_structure_factor_coef Fsqd
_refine_ls_weighting_details 'w=1/[\s^2^(Fo^2^)+(0.0077P)^2^] where P=(Fo^2^+2Fc^2^)/3'
_refine_ls_weighting_scheme calc
_refine_ls_wR_factor_gt 0.0875
_refine_ls_wR_factor_ref 0.0949
_reflns_Friedel_coverage 0.880
_reflns_Friedel_fraction_full 0.995
_reflns_Friedel_fraction_max 0.988
_reflns_number_gt 8972
_reflns_number_total 11302
_reflns_threshold_expression 'I > 2\s(I)'
_cod_data_source_file d0cc07443h2.cif
_cod_data_source_block P21
_cod_depositor_comments
;
The following automatic conversions were performed:

data item '_exptl_absorpt_correction_type' value 'Multi-scan' was
changed to 'multi-scan' in accordance with the
/home/data/users/saulius/crontab/automatic-downloads/rss-feeds/RSC/lib/dictionaries/cif_core.dic
dictionary named 'cif_core.dic' version 2.4.2 last updated on
2011-04-26.

Automatic conversion script
Id: cif_fix_values 7556 2019-12-06 15:28:31Z antanas 

 Adding full bibliography for 7127578--7127579.cif.
;
_cod_original_cell_volume 2562.4(3)
_cod_original_sg_symbol_H-M 'P 21'
_cod_database_code 7127578
_shelx_shelxl_version_number 2014/7
_shelx_space_group_comment
;
The symmetry employed for this shelxl refinement is uniquely defined
by the following loop, which should always be used as a source of
symmetry information in preference to the above space-group names.
They are only intended as comments.
;
_shelx_estimated_absorpt_t_min 0.066
_shelx_estimated_absorpt_t_max 0.068

loop_
_space_group_symop_operation_xyz
'x, y, z'
'-x, y+1/2, -z'

loop_
_atom_site_label
_atom_site_type_symbol
_atom_site_fract_x
_atom_site_fract_y
_atom_site_fract_z
_atom_site_U_iso_or_equiv
_atom_site_adp_type
_atom_site_occupancy
_atom_site_site_symmetry_order
_atom_site_calc_flag
_atom_site_refinement_flags_posn
_atom_site_refinement_flags_adp
_atom_site_refinement_flags_occupancy
_atom_site_disorder_assembly
_atom_site_disorder_group
C1 C 0.5618(13) 0.231(2) 0.0753(5) 0.076(6) Uani 1 1 d . . . . .
H1A H 0.5093 0.3194 0.0640 0.091 Uiso 1 1 d R U . . .
H1B H 0.5110 0.1520 0.0870 0.091 Uiso 1 1 d R U . . .
C5 C 0.5172(16) 0.773(2) 0.6843(5) 0.080(6) Uani 1 1 d . . . . .
H5A H 0.5874 0.8093 0.6706 0.096 Uiso 1 1 d R U . . .
H5B H 0.4802 0.8621 0.6976 0.096 Uiso 1 1 d R U . . .
N2 N 0.8674(11) 0.2908(17) -0.0384(4) 0.075(5) Uani 1 1 d . . . . .
H2A H 0.8400 0.3874 -0.0453 0.112 Uiso 1 1 calc R U . . .
H2B H 0.8942 0.2507 -0.0644 0.112 Uiso 1 1 calc R U . . .
H2C H 0.9287 0.2932 -0.0128 0.112 Uiso 1 1 calc R U . . .
C10 C 1.0368(17) 0.325(2) 0.6856(6) 0.094(5) Uani 1 1 d . U . . .
H10A H 1.0039 0.4297 0.6880 0.113 Uiso 1 1 d R U . . .
H10B H 1.1121 0.3204 0.7095 0.113 Uiso 1 1 d R U . . .
N3 N 0.5605(12) 0.6617(18) 0.7249(5) 0.083(6) Uani 1 1 d . . . . .
H3A H 0.5001 0.6435 0.7419 0.125 Uiso 1 1 calc R U . . .
H3B H 0.6246 0.7027 0.7449 0.125 Uiso 1 1 calc R U . . .
H3C H 0.5829 0.5724 0.7124 0.125 Uiso 1 1 calc R U . . .
C7 C 0.4032(16) 0.789(2) 0.5982(4) 0.072(6) Uani 1 1 d . . . . .
H7A H 0.3517 0.8770 0.6033 0.087 Uiso 1 1 d R U . . .
H7B H 0.4820 0.8309 0.5935 0.087 Uiso 1 1 d R U . . .
C2 C 0.6140(14) 0.1671(19) 0.0323(5) 0.064(6) Uani 1 1 d . . . . .
H2D H 0.5466 0.1435 0.0058 0.077 Uiso 1 1 d R U . . .
H2E H 0.6558 0.0697 0.0423 0.077 Uiso 1 1 d R U . . .
C11 C 0.9503(13) 0.221(2) 0.7027(6) 0.071(6) Uani 1 1 d . . . . .
H11A H 0.8765 0.2152 0.6780 0.085 Uiso 1 1 d R U . . .
H11B H 0.9866 0.1177 0.7059 0.085 Uiso 1 1 d R U . . .
N1 N 0.6517(13) 0.281(2) 0.1145(4) 0.101(7) Uani 1 1 d . . . . .
H1C H 0.7166 0.2177 0.1170 0.151 Uiso 1 1 calc R U . . .
H1D H 0.6211 0.2776 0.1424 0.151 Uiso 1 1 calc R U . . .
H1E H 0.6744 0.3779 0.1089 0.151 Uiso 1 1 calc R U . . .
C4 C 0.7668(12) 0.193(2) -0.0261(4) 0.054(5) Uani 1 1 d . . . . .
H4A H 0.7992 0.0937 -0.0132 0.065 Uiso 1 1 d R U . . .
H4B H 0.7072 0.1740 -0.0557 0.065 Uiso 1 1 d R U . . .
C3 C 0.7039(12) 0.276(2) 0.0122(4) 0.061(5) Uani 1 1 d . . . . .
H3D H 0.7658 0.3112 0.0393 0.074 Uiso 1 1 d R U . . .
H3E H 0.6599 0.3665 -0.0026 0.074 Uiso 1 1 d R U . . .
C6 C 0.4235(12) 0.7008(19) 0.6432(4) 0.046(4) Uani 1 1 d . . . . .
H6A H 0.4518 0.5972 0.6362 0.055 Uiso 1 1 d R U . . .
H6B H 0.3459 0.6890 0.6549 0.055 Uiso 1 1 d R U . . .
Bi1 Bi 0.43579(4) 1.23063(6) 0.80183(2) 0.03319(12) Uani 1 1 d . . . . .
Bi2 Bi 0.86750(4) 0.73057(6) 0.86541(2) 0.03191(12) Uani 1 1 d . . . . .
Bi3 Bi 0.85048(4) 0.76878(6) 0.55643(2) 0.03223(12) Uani 1 1 d . . . . .
I10 I 0.81700(9) 0.71959(14) 0.97360(3) 0.0504(3) Uani 1 1 d . . . . .
I5 I 0.37298(8) 1.22212(14) 0.90394(3) 0.0475(3) Uani 1 1 d . . . . .
I7 I 0.89134(9) 0.74413(15) 0.75712(3) 0.0514(3) Uani 1 1 d . . . . .
I8 I 1.02441(9) 1.00980(12) 0.88710(4) 0.0498(3) Uani 1 1 d . . . . .
I6 I 0.61814(9) 0.93901(13) 0.83302(4) 0.0531(3) Uani 1 1 d . . . . .
I9 I 1.06746(8) 0.50423(13) 0.88721(4) 0.0509(3) Uani 1 1 d . . . . .
I11 I 0.63856(9) 0.74537(16) 0.46282(3) 0.0587(3) Uani 1 1 d . . . . .
I14 I 1.06351(8) 0.78339(14) 0.63967(3) 0.0491(3) Uani 1 1 d . . . . .
I3 I 0.68314(9) 1.43626(13) 0.84317(4) 0.0530(3) Uani 1 1 d . . . . .
I1 I 0.29463(9) 1.52275(12) 0.77652(4) 0.0510(3) Uani 1 1 d . . . . .
I4 I 0.24904(9) 0.99983(14) 0.76432(4) 0.0556(3) Uani 1 1 d . . . . .
I2 I 0.51838(10) 1.24519(15) 0.69664(3) 0.0576(3) Uani 1 1 d . . . . .
I15 I 0.72773(9) 0.52238(13) 0.60500(4) 0.0537(3) Uani 1 1 d . . . . .
I12 I 0.72195(9) 1.03074(13) 0.59346(4) 0.0543(3) Uani 1 1 d . . . . .
I13 I 0.99646(13) 0.50626(18) 0.50296(5) 0.0746(4) Uani 1 1 d . . . . .
C12 C 0.9158(14) 0.262(3) 0.7487(5) 0.084(6) Uani 1 1 d . . . . .
H12A H 0.9899 0.2654 0.7733 0.101 Uiso 1 1 d R U . . .
H12B H 0.8828 0.3677 0.7456 0.101 Uiso 1 1 d R U . . .
N6 N 0.8304(12) 0.1670(19) 0.7665(4) 0.083(6) Uani 1 1 d . . . . .
H6C H 0.7696 0.1434 0.7420 0.124 Uiso 1 1 calc R U . . .
H6D H 0.8000 0.2172 0.7900 0.124 Uiso 1 1 calc R U . . .
H6E H 0.8672 0.0796 0.7787 0.124 Uiso 1 1 calc R U . . .
N4 N 0.3251(15) 0.8161(16) 0.5114(5) 0.101(7) Uani 1 1 d . . . . .
H4C H 0.2492 0.8542 0.5086 0.151 Uiso 1 1 calc R U . . .
H4D H 0.3317 0.7602 0.4847 0.151 Uiso 1 1 calc R U . . .
H4E H 0.3788 0.8945 0.5143 0.151 Uiso 1 1 calc R U . . .
C9 C 1.0655(9) 0.3116(15) 0.6377(5) 0.121(6) Uani 1 1 d D U . . .
H9A H 1.0959 0.4143 0.6311 0.145 Uiso 1 1 d R U . . .
H9B H 0.9905 0.2961 0.6141 0.145 Uiso 1 1 d R U . . .
C8 C 0.350(2) 0.719(3) 0.5539(5) 0.123(10) Uani 1 1 d . . . . .
H8A H 0.2736 0.6705 0.5588 0.148 Uiso 1 1 d R U . . .
H8B H 0.4045 0.6363 0.5469 0.148 Uiso 1 1 d R U . . .
N5 N 1.1655(9) 0.2092(16) 0.6274(5) 0.224(8) Uani 1 1 d D U . . .
H5C H 1.2058 0.1705 0.6556 0.336 Uiso 1 1 calc R U . . .
H5D H 1.2172 0.2640 0.6125 0.336 Uiso 1 1 calc R U . . .
H5E H 1.1340 0.1312 0.6079 0.336 Uiso 1 1 calc R U . . .

loop_
_atom_site_aniso_label
_atom_site_aniso_U_11
_atom_site_aniso_U_22
_atom_site_aniso_U_33
_atom_site_aniso_U_23
_atom_site_aniso_U_13
_atom_site_aniso_U_12
C1 0.061(9) 0.062(12) 0.106(11) -0.030(12) 0.016(9) -0.014(11)
C5 0.123(14) 0.044(11) 0.063(9) 0.014(10) -0.014(10) -0.002(13)
N2 0.069(8) 0.064(10) 0.091(9) 0.045(8) 0.011(7) 0.025(8)
C10 0.126(12) 0.035(10) 0.106(7) -0.003(9) -0.022(6) -0.016(9)
N3 0.060(9) 0.072(11) 0.104(11) 0.021(9) -0.023(9) -0.021(8)
C7 0.115(13) 0.077(14) 0.021(6) 0.000(8) 0.000(8) -0.029(12)
C2 0.055(9) 0.034(9) 0.089(11) 0.008(9) -0.027(9) 0.002(8)
C11 0.052(8) 0.045(10) 0.113(12) 0.007(11) 0.006(9) 0.005(9)
N1 0.127(12) 0.126(18) 0.049(8) 0.001(11) 0.014(8) 0.008(14)
C4 0.058(8) 0.058(11) 0.052(8) -0.005(8) 0.023(7) -0.017(8)
C3 0.060(8) 0.077(13) 0.051(7) -0.011(10) 0.019(6) -0.026(10)
C6 0.048(8) 0.055(10) 0.030(6) -0.007(7) -0.008(6) 0.016(7)
Bi1 0.0324(2) 0.0243(2) 0.0410(2) -0.0013(2) 0.00079(19) -0.0006(2)
Bi2 0.0301(2) 0.0260(2) 0.0383(2) -0.0001(2) 0.00214(18) -0.0002(2)
Bi3 0.0348(2) 0.0253(2) 0.0378(2) -0.0017(2) 0.00964(18) -0.0026(2)
I10 0.0694(6) 0.0465(6) 0.0363(4) -0.0006(5) 0.0119(4) -0.0011(6)
I5 0.0508(5) 0.0503(6) 0.0429(4) -0.0027(5) 0.0125(4) 0.0037(5)
I7 0.0713(5) 0.0462(6) 0.0411(4) -0.0017(5) 0.0223(4) -0.0005(6)
I8 0.0498(5) 0.0312(5) 0.0669(6) -0.0083(5) 0.0059(5) -0.0127(5)
I6 0.0412(5) 0.0406(6) 0.0787(6) 0.0149(5) 0.0139(5) 0.0169(4)
I9 0.0365(4) 0.0365(5) 0.0785(6) 0.0070(5) 0.0066(5) 0.0090(4)
I11 0.0598(5) 0.0531(7) 0.0557(5) -0.0009(6) -0.0115(5) -0.0053(7)
I14 0.0469(5) 0.0512(6) 0.0459(5) -0.0024(5) -0.0017(4) -0.0056(5)
I3 0.0492(5) 0.0392(5) 0.0662(6) -0.0014(5) -0.0030(5) -0.0206(5)
I1 0.0576(5) 0.0308(5) 0.0621(6) 0.0008(5) 0.0032(5) 0.0120(5)
I4 0.0509(5) 0.0404(6) 0.0673(6) -0.0034(6) -0.0133(5) -0.0143(5)
I2 0.0868(6) 0.0472(6) 0.0433(4) 0.0002(5) 0.0232(4) 0.0021(7)
I15 0.0634(5) 0.0364(5) 0.0653(6) 0.0057(5) 0.0228(5) -0.0137(5)
I12 0.0579(5) 0.0361(6) 0.0717(6) -0.0094(5) 0.0192(5) 0.0092(5)
I13 0.0862(6) 0.0645(7) 0.0777(6) -0.0259(6) 0.0266(5) 0.0247(6)
C12 0.101(11) 0.055(12) 0.112(11) -0.023(11) 0.063(8) -0.002(12)
N6 0.109(10) 0.096(14) 0.055(7) 0.015(8) 0.048(7) 0.023(10)
N4 0.158(15) 0.023(8) 0.108(11) -0.019(8) -0.017(11) -0.008(10)
C9 0.122(10) 0.103(14) 0.136(8) 0.041(11) 0.018(8) -0.015(8)
C8 0.20(2) 0.13(2) 0.029(8) 0.038(12) 0.007(11) 0.02(2)
N5 0.113(9) 0.39(2) 0.157(12) -0.005(12) -0.002(7) 0.078(8)

loop_
_atom_type_symbol
_atom_type_description
_atom_type_scat_dispersion_real
_atom_type_scat_dispersion_imag
_atom_type_scat_source
C C 0.0033 0.0016 'International Tables Vol C Tables 4.2.6.8 and 6.1.1.4'
H H 0.0000 0.0000 'International Tables Vol C Tables 4.2.6.8 and 6.1.1.4'
N N 0.0061 0.0033 'International Tables Vol C Tables 4.2.6.8 and 6.1.1.4'
I I -0.4742 1.8119 'International Tables Vol C Tables 4.2.6.8 and 6.1.1.4'
Bi Bi -4.1077 10.2566 'International Tables Vol C Tables 4.2.6.8 and 6.1.1.4'

loop_
_geom_angle_atom_site_label_1
_geom_angle_atom_site_label_2
_geom_angle_atom_site_label_3
_geom_angle
_geom_angle_site_symmetry_1
_geom_angle_site_symmetry_3
_geom_angle_publ_flag
N1 C1 C2 113.6(13) . . ?
N1 C1 H1A 108.6 . . ?
C2 C1 H1A 108.6 . . ?
N1 C1 H1B 109.2 . . ?
C2 C1 H1B 109.0 . . ?
H1A C1 H1B 107.7 . . ?
N3 C5 C6 113.1(15) . . ?
N3 C5 H5A 109.0 . . ?
C6 C5 H5A 109.1 . . ?
N3 C5 H5B 109.0 . . ?
C6 C5 H5B 108.8 . . ?
H5A C5 H5B 107.8 . . ?
C4 N2 H2A 109.5 . . ?
C4 N2 H2B 109.5 . . ?
H2A N2 H2B 109.5 . . ?
C4 N2 H2C 109.5 . . ?
H2A N2 H2C 109.5 . . ?
H2B N2 H2C 109.5 . . ?
C9 C10 C11 121.2(15) . . ?
C9 C10 H10A 106.7 . . ?
C11 C10 H10A 105.7 . . ?
C9 C10 H10B 109.2 . . ?
C11 C10 H10B 106.7 . . ?
H10A C10 H10B 106.4 . . ?
C5 N3 H3A 109.5 . . ?
C5 N3 H3B 109.5 . . ?
H3A N3 H3B 109.5 . . ?
C5 N3 H3C 109.5 . . ?
H3A N3 H3C 109.5 . . ?
H3B N3 H3C 109.5 . . ?
C8 C7 C6 120.8(18) . . ?
C8 C7 H7A 107.0 . . ?
C6 C7 H7A 106.9 . . ?
C8 C7 H7B 107.3 . . ?
C6 C7 H7B 107.3 . . ?
H7A C7 H7B 106.9 . . ?
C1 C2 C3 114.9(14) . . ?
C1 C2 H2D 108.6 . . ?
C3 C2 H2D 108.5 . . ?
C1 C2 H2E 108.4 . . ?
C3 C2 H2E 108.6 . . ?
H2D C2 H2E 107.6 . . ?
C12 C11 C10 115.3(16) . . ?
C12 C11 H11A 108.4 . . ?
C10 C11 H11A 109.0 . . ?
C12 C11 H11B 108.3 . . ?
C10 C11 H11B 108.0 . . ?
H11A C11 H11B 107.5 . . ?
C1 N1 H1C 109.5 . . ?
C1 N1 H1D 109.5 . . ?
H1C N1 H1D 109.5 . . ?
C1 N1 H1E 109.5 . . ?
H1C N1 H1E 109.5 . . ?
H1D N1 H1E 109.5 . . ?
N2 C4 C3 110.3(13) . . ?
N2 C4 H4A 109.6 . . ?
C3 C4 H4A 109.6 . . ?
N2 C4 H4B 109.6 . . ?
C3 C4 H4B 109.6 . . ?
H4A C4 H4B 108.1 . . ?
C2 C3 C4 111.6(15) . . ?
C2 C3 H3D 109.2 . . ?
C4 C3 H3D 109.3 . . ?
C2 C3 H3E 109.3 . . ?
C4 C3 H3E 109.3 . . ?
H3D C3 H3E 108.0 . . ?
C7 C6 C5 114.6(14) . . ?
C7 C6 H6A 108.4 . . ?
C5 C6 H6A 108.4 . . ?
C7 C6 H6B 108.8 . . ?
C5 C6 H6B 108.8 . . ?
H6A C6 H6B 107.6 . . ?
I4 Bi1 I1 100.20(3) . . ?
I4 Bi1 I5 93.06(3) . . ?
I1 Bi1 I5 92.56(3) . . ?
I4 Bi1 I2 89.93(3) . . ?
I1 Bi1 I2 88.48(3) . . ?
I5 Bi1 I2 176.62(3) . . ?
I4 Bi1 I6 86.62(3) . . ?
I1 Bi1 I6 173.11(3) . . ?
I5 Bi1 I6 87.99(3) . . ?
I2 Bi1 I6 90.59(3) . . ?
I4 Bi1 I3 169.12(4) . . ?
I1 Bi1 I3 90.10(3) . . ?
I5 Bi1 I3 89.95(3) . . ?
I2 Bi1 I3 86.82(3) . . ?
I6 Bi1 I3 83.04(3) . . ?
I9 Bi2 I8 95.68(3) . . ?
I9 Bi2 I7 92.21(3) . . ?
I8 Bi2 I7 91.25(3) . . ?
I9 Bi2 I10 92.01(3) . . ?
I8 Bi2 I10 91.44(3) . . ?
I7 Bi2 I10 174.75(3) . . ?
I9 Bi2 I3 87.18(3) . 1_545 ?
I8 Bi2 I3 176.81(3) . 1_545 ?
I7 Bi2 I3 90.04(3) . 1_545 ?
I10 Bi2 I3 87.05(3) . 1_545 ?
I9 Bi2 I6 171.16(3) . . ?
I8 Bi2 I6 92.90(3) . . ?
I7 Bi2 I6 85.47(3) . . ?
I10 Bi2 I6 89.89(3) . . ?
I3 Bi2 I6 84.29(3) 1_545 . ?
I12 Bi3 I15 95.92(3) . . ?
I12 Bi3 I14 93.74(3) . . ?
I15 Bi3 I14 92.53(3) . . ?
I12 Bi3 I11 89.85(3) . . ?
I15 Bi3 I11 89.50(3) . . ?
I14 Bi3 I11 175.67(3) . . ?
I12 Bi3 I13 91.14(4) . 2_756 ?
I15 Bi3 I13 172.94(4) . 2_756 ?
I14 Bi3 I13 87.22(3) . 2_756 ?
I11 Bi3 I13 90.30(3) . 2_756 ?
I12 Bi3 I13 172.53(4) . . ?
I15 Bi3 I13 90.68(4) . . ?
I14 Bi3 I13 89.46(3) . . ?
I11 Bi3 I13 86.69(3) . . ?
I13 Bi3 I13 82.260(12) 2_756 . ?
Bi1 I6 Bi2 161.91(4) . . ?
Bi2 I3 Bi1 160.57(4) 1_565 . ?
Bi3 I13 Bi3 174.93(6) 2_746 . ?
N6 C12 C11 117.6(17) . . ?
N6 C12 H12A 107.9 . . ?
C11 C12 H12A 107.9 . . ?
N6 C12 H12B 107.9 . . ?
C11 C12 H12B 107.8 . . ?
H12A C12 H12B 107.2 . . ?
C12 N6 H6C 109.5 . . ?
C12 N6 H6D 109.5 . . ?
H6C N6 H6D 109.5 . . ?
C12 N6 H6E 109.5 . . ?
H6C N6 H6E 109.5 . . ?
H6D N6 H6E 109.5 . . ?
C8 N4 H4C 109.5 . . ?
C8 N4 H4D 109.5 . . ?
H4C N4 H4D 109.5 . . ?
C8 N4 H4E 109.5 . . ?
H4C N4 H4E 109.5 . . ?
H4D N4 H4E 109.5 . . ?
C10 C9 N5 121.5(13) . . ?
C10 C9 H9A 103.8 . . ?
N5 C9 H9A 102.0 . . ?
C10 C9 H9B 109.6 . . ?
N5 C9 H9B 111.8 . . ?
H9A C9 H9B 106.4 . . ?
C7 C8 N4 118(2) . . ?
C7 C8 H8A 107.9 . . ?
N4 C8 H8A 108.3 . . ?
C7 C8 H8B 107.6 . . ?
N4 C8 H8B 107.7 . . ?
H8A C8 H8B 107.2 . . ?
C9 N5 H5C 109.5 . . ?
C9 N5 H5D 109.5 . . ?
H5C N5 H5D 109.5 . . ?
C9 N5 H5E 109.5 . . ?
H5C N5 H5E 109.5 . . ?
H5D N5 H5E 109.5 . . ?

loop_
_geom_bond_atom_site_label_1
_geom_bond_atom_site_label_2
_geom_bond_distance
_geom_bond_site_symmetry_2
_geom_bond_publ_flag
C1 N1 1.401(18) . ?
C1 C2 1.50(2) . ?
C1 H1A 0.9700 . ?
C1 H1B 0.9700 . ?
C5 N3 1.48(2) . ?
C5 C6 1.526(19) . ?
C5 H5A 0.9700 . ?
C5 H5B 0.9700 . ?
N2 C4 1.472(19) . ?
N2 H2A 0.8900 . ?
N2 H2B 0.8900 . ?
N2 H2C 0.8900 . ?
C10 C9 1.41(2) . ?
C10 C11 1.44(2) . ?
C10 H10A 0.9700 . ?
C10 H10B 0.9700 . ?
N3 H3A 0.8900 . ?
N3 H3B 0.8900 . ?
N3 H3C 0.8900 . ?
C7 C8 1.39(2) . ?
C7 C6 1.436(18) . ?
C7 H7A 0.9700 . ?
C7 H7B 0.9700 . ?
C2 C3 1.53(2) . ?
C2 H2D 0.9700 . ?
C2 H2E 0.9700 . ?
C11 C12 1.43(2) . ?
C11 H11A 0.9700 . ?
C11 H11B 0.9700 . ?
N1 H1C 0.8900 . ?
N1 H1D 0.8900 . ?
N1 H1E 0.8900 . ?
C4 C3 1.53(2) . ?
C4 H4A 0.9700 . ?
C4 H4B 0.9700 . ?
C3 H3D 0.9700 . ?
C3 H3E 0.9700 . ?
C6 H6A 0.9700 . ?
C6 H6B 0.9700 . ?
Bi1 I4 2.9142(12) . ?
Bi1 I1 2.9659(12) . ?
Bi1 I5 3.0081(10) . ?
Bi1 I2 3.1827(10) . ?
Bi1 I6 3.2296(11) . ?
Bi1 I3 3.2842(11) . ?
Bi2 I9 2.9210(11) . ?
Bi2 I8 2.9524(11) . ?
Bi2 I7 3.0392(10) . ?
Bi2 I10 3.1231(10) . ?
Bi2 I3 3.2306(12) 1_545 ?
Bi2 I6 3.2733(11) . ?
Bi3 I12 2.9277(12) . ?
Bi3 I15 2.9475(12) . ?
Bi3 I14 2.9933(10) . ?
Bi3 I11 3.1778(10) . ?
Bi3 I13 3.2556(15) 2_756 ?
Bi3 I13 3.2585(15) . ?
I3 Bi2 3.2307(12) 1_565 ?
I13 Bi3 3.2555(15) 2_746 ?
C12 N6 1.40(2) . ?
C12 H12A 0.9700 . ?
C12 H12B 0.9700 . ?
N6 H6C 0.8900 . ?
N6 H6D 0.8900 . ?
N6 H6E 0.8900 . ?
N4 C8 1.42(2) . ?
N4 H4C 0.8900 . ?
N4 H4D 0.8900 . ?
N4 H4E 0.8900 . ?
C9 N5 1.475(11) . ?
C9 H9A 0.9700 . ?
C9 H9B 0.9700 . ?
C8 H8A 0.9700 . ?
C8 H8B 0.9700 . ?
N5 H5C 0.8900 . ?
N5 H5D 0.8900 . ?
N5 H5E 0.8900 . ?

loop_
_geom_torsion_atom_site_label_1
_geom_torsion_atom_site_label_2
_geom_torsion_atom_site_label_3
_geom_torsion_atom_site_label_4
_geom_torsion
_geom_torsion_site_symmetry_1
_geom_torsion_site_symmetry_2
_geom_torsion_site_symmetry_3
_geom_torsion_site_symmetry_4
_geom_torsion_publ_flag
N1 C1 C2 C3 -54(2) . . . . ?
C9 C10 C11 C12 -170.9(15) . . . . ?
C1 C2 C3 C4 171.7(12) . . . . ?
N2 C4 C3 C2 -170.3(11) . . . . ?
C8 C7 C6 C5 161.1(17) . . . . ?
N3 C5 C6 C7 -164.8(14) . . . . ?
C10 C11 C12 N6 178.7(15) . . . . ?
C11 C10 C9 N5 -88.6(19) . . . . ?
C6 C7 C8 N4 175.9(16) . . . . ?
